data_4028310
loop_
_publ_author_name
'Ming-Chang P. Yeh'
'Chia-Jung Liang'
'Tzu-Lin Huang'
'Hsiao-Ju Hsu'
'Yu-Shuo Tsau'

_publ_section_title
;
 Transition-Metal-Free Carbofluorination of TBS-Protected
 Nitrogen-Containing Cyclic Enynols: Synthesis of Fluorinated Azabicycles
;
_journal_name_full 'Journal of Organic Chemistry'
_journal_page_first 5521
_journal_page_last 5529
_journal_paper_doi 10.1021/jo400634c
_journal_volume 78
_journal_year 2013
_chemical_formula_moiety 'C26 H28 F N O4 S'
_chemical_formula_sum 'C26 H28 F N O4 S'
_chemical_formula_weight 469.55
_chemical_name_systematic
;
 ?
;
_space_group_IT_number 4
_symmetry_cell_setting monoclinic
_symmetry_space_group_name_Hall 'P 2yb'
_symmetry_space_group_name_H-M 'P 1 21 1'
_atom_sites_solution_hydrogens geom
_atom_sites_solution_primary direct
_atom_sites_solution_secondary difmap
_audit_creation_method SHELXL-97
_cell_angle_alpha 90.00
_cell_angle_beta 93.301(8)
_cell_angle_gamma 90.00
_cell_formula_units_Z 4
_cell_length_a 8.0528(9)
_cell_length_b 11.9625(13)
_cell_length_c 24.136(3)
_cell_measurement_reflns_used 0
_cell_measurement_temperature 200(2)
_cell_measurement_theta_max 0
_cell_measurement_theta_min 0
_cell_volume 2321.2(5)
_computing_molecular_graphics 'Ortep-3 for Windows (Farrugia, 1997)'
_computing_publication_material 'WinGX publication routines (Farrugia, 1999)'
_computing_structure_refinement 'SHELXL-97 (Sheldrick, 1997)'
_computing_structure_solution 'SHELXS-86 (Sheldrick, 1986)'
_diffrn_ambient_temperature 200(2)
_diffrn_measured_fraction_theta_full 0.988
_diffrn_measured_fraction_theta_max 0.988
_diffrn_radiation_monochromator graphite
_diffrn_radiation_source 'fine-focus sealed tube'
_diffrn_radiation_type MoK\a
_diffrn_radiation_wavelength 0.71073
_diffrn_reflns_av_R_equivalents 0.0716
_diffrn_reflns_av_sigmaI/netI 0.1049
_diffrn_reflns_limit_h_max 9
_diffrn_reflns_limit_h_min -9
_diffrn_reflns_limit_k_max 14
_diffrn_reflns_limit_k_min -14
_diffrn_reflns_limit_l_max 28
_diffrn_reflns_limit_l_min -28
_diffrn_reflns_number 15143
_diffrn_reflns_theta_full 25.12
_diffrn_reflns_theta_max 25.12
_diffrn_reflns_theta_min 1.90
_exptl_absorpt_coefficient_mu 0.181
_exptl_absorpt_correction_T_max 0.9786
_exptl_absorpt_correction_T_min 0.9295
_exptl_absorpt_correction_type multi-scan
_exptl_crystal_colour colorless
_exptl_crystal_density_diffrn 1.344
_exptl_crystal_description prism
_exptl_crystal_F_000 992
_exptl_crystal_size_max 0.41
_exptl_crystal_size_mid 0.21
_exptl_crystal_size_min 0.12
_refine_diff_density_max 0.805
_refine_diff_density_min -0.881
_refine_diff_density_rms 0.196
_refine_ls_abs_structure_details 'Flack H D (1983), Acta Cryst. A39, 876-881'
_refine_ls_abs_structure_Flack 0.2(3)
_refine_ls_extinction_method none
_refine_ls_goodness_of_fit_ref 1.705
_refine_ls_hydrogen_treatment constr
_refine_ls_matrix_type full
_refine_ls_number_parameters 584
_refine_ls_number_reflns 7484
_refine_ls_number_restraints 10
_refine_ls_restrained_S_all 1.703
_refine_ls_R_factor_all 0.2013
_refine_ls_R_factor_gt 0.1722
_refine_ls_shift/su_max 0.006
_refine_ls_shift/su_mean 0.000
_refine_ls_structure_factor_coef Fsqd
_refine_ls_weighting_details 'calc w=1/[\s^2^(Fo^2^)+(0.2000P)^2^+0.0000P] where P=(Fo^2^+2Fc^2^)/3'
_refine_ls_weighting_scheme calc
_refine_ls_wR_factor_gt 0.4482
_refine_ls_wR_factor_ref 0.4699
_reflns_number_gt 5111
_reflns_number_total 7484
_reflns_threshold_expression >2sigma(I)
_cod_data_source_file jo400634c_si_007.cif
_cod_data_source_block ch14662
_cod_original_cell_volume 2321.2(4)
_cod_original_sg_symbol_H-M 'P 21/n'
_cod_database_code 4028310

loop_
_symmetry_equiv_pos_as_xyz
'x, y, z'
'-x, y+1/2, -z'

loop_
_atom_site_label
_atom_site_type_symbol
_atom_site_fract_x
_atom_site_fract_y
_atom_site_fract_z
_atom_site_U_iso_or_equiv
_atom_site_adp_type
_atom_site_occupancy
_atom_site_symmetry_multiplicity
_atom_site_calc_flag
_atom_site_refinement_flags
_atom_site_disorder_assembly
_atom_site_disorder_group
C1 C 0.851(3) 0.1642(15) 0.4493(6) 0.079(7) Uani 1 1 d D . .
C2 C 0.8766(13) 0.2613(8) 0.4818(5) 0.036(3) Uani 1 1 d D . .
H2 H 0.9884 0.2859 0.4876 0.043 Uiso 1 1 calc R . .
C3 C 0.769(2) 0.3187(12) 0.5039(5) 0.053(4) Uiso 1 1 d D . .
H3 H 0.8006 0.3830 0.5251 0.064 Uiso 1 1 calc R . .
C4 C 0.5604(17) 0.2803(12) 0.4958(4) 0.034(3) Uani 1 1 d D . .
C5 C 0.466(3) 0.3412(18) 0.5187(7) 0.075(6) Uani 1 1 d D . .
H5A H 0.5299 0.3975 0.5404 0.113 Uiso 1 1 calc R . .
H5B H 0.3997 0.2970 0.5435 0.113 Uiso 1 1 calc R . .
H5C H 0.3920 0.3784 0.4908 0.113 Uiso 1 1 calc R . .
C6 C 0.5708(16) 0.1893(12) 0.4644(5) 0.037(3) Uani 1 1 d D . .
H6 H 0.4634 0.1586 0.4563 0.045 Uiso 1 1 calc R . .
C7 C 0.6844(19) 0.1288(11) 0.4411(4) 0.042(4) Uani 1 1 d D . .
H7 H 0.6553 0.0643 0.4198 0.051 Uiso 1 1 calc R . .
C8 C 0.9230(16) 0.1388(13) 0.3196(5) 0.033(3) Uani 1 1 d . . .
H8A H 0.8732 0.0642 0.3121 0.040 Uiso 1 1 calc R . .
H8B H 0.8351 0.1904 0.3309 0.040 Uiso 1 1 calc R . .
C9 C 1.003(2) 0.1818(15) 0.2702(7) 0.054(4) Uani 1 1 d . . .
C10 C 1.0225(19) 0.1249(13) 0.2261(6) 0.042(4) Uani 1 1 d . . .
H10 H 0.9802 0.0508 0.2246 0.050 Uiso 1 1 calc R . .
C11 C 1.110(2) 0.1683(18) 0.1759(7) 0.062(5) Uani 1 1 d . . .
H11A H 1.0491 0.1416 0.1416 0.074 Uiso 1 1 calc R . .
H11B H 1.2238 0.1370 0.1766 0.074 Uiso 1 1 calc R . .
C12 C 1.121(2) 0.3000(18) 0.1742(7) 0.060(5) Uani 1 1 d . . .
H12A H 1.2007 0.3245 0.1470 0.072 Uiso 1 1 calc R . .
H12B H 1.0105 0.3328 0.1637 0.072 Uiso 1 1 calc R . .
C13 C 1.1814(18) 0.3369(14) 0.2346(5) 0.044(4) Uani 1 1 d . . .
H13A H 1.2853 0.2969 0.2461 0.053 Uiso 1 1 calc R . .
H13B H 1.2052 0.4181 0.2351 0.053 Uiso 1 1 calc R . .
C14 C 1.0446(14) 0.3100(12) 0.2761(6) 0.033(3) Uani 1 1 d . . .
H14 H 0.9425 0.3549 0.2660 0.039 Uiso 1 1 calc R . .
C15 C 1.0938(16) 0.3281(13) 0.3333(5) 0.033(3) Uani 1 1 d . . .
C16 C 1.0731(19) 0.4217(14) 0.3623(6) 0.044(4) Uani 1 1 d . . .
C17 C 1.0122(17) 0.5374(14) 0.3479(5) 0.036(3) Uani 1 1 d . . .
C18 C 0.9793(19) 0.5744(13) 0.2947(6) 0.045(4) Uani 1 1 d . . .
H18 H 0.9865 0.5217 0.2655 0.054 Uiso 1 1 calc R . .
C19 C 0.938(2) 0.6784(17) 0.2810(7) 0.055(4) Uani 1 1 d . . .
C20 C 0.9238(17) 0.7225(14) 0.2215(7) 0.0417(19) Uani 1 1 d . . .
C21 C 0.940(2) 0.679(2) 0.1295(8) 0.079(7) Uani 1 1 d . . .
H21A H 1.0193 0.7412 0.1240 0.095 Uiso 1 1 calc R . .
H21B H 0.8267 0.7056 0.1183 0.095 Uiso 1 1 calc R . .
C22 C 0.985(3) 0.5776(17) 0.0946(6) 0.073(6) Uani 1 1 d . . .
H22A H 0.9875 0.5995 0.0556 0.109 Uiso 1 1 calc R . .
H22B H 0.9019 0.5188 0.0984 0.109 Uiso 1 1 calc R . .
H22C H 1.0950 0.5495 0.1076 0.109 Uiso 1 1 calc R . .
C23 C 0.905(3) 0.7578(16) 0.3246(8) 0.084(7) Uani 1 1 d . . .
H23 H 0.8766 0.8337 0.3175 0.100 Uiso 1 1 calc R . .
C24 C 0.9198(18) 0.7123(13) 0.3781(6) 0.040(3) Uani 1 1 d . . .
H24 H 0.8828 0.7571 0.4075 0.048 Uiso 1 1 calc R . .
C25 C 0.978(2) 0.6164(19) 0.3909(11) 0.076(6) Uani 1 1 d . . .
H25 H 0.9990 0.5967 0.4288 0.092 Uiso 1 1 calc R . .
C26 C 1.1833(18) 0.2254(14) 0.3622(7) 0.047(4) Uani 1 1 d . . .
H26A H 1.2785 0.2028 0.3405 0.056 Uiso 1 1 calc R . .
H26B H 1.2275 0.2476 0.3997 0.056 Uiso 1 1 calc R . .
C27 C 0.6559(14) 0.9684(9) 0.0499(4) 0.026(3) Uani 1 1 d D . .
C28 C 0.588(5) 0.8682(11) 0.0185(5) 0.128(13) Uani 1 1 d D . .
H28 H 0.4777 0.8418 0.0124 0.154 Uiso 1 1 calc R . .
C29 C 0.766(2) 0.8179(10) -0.0025(5) 0.045(4) Uani 1 1 d D . .
H29 H 0.7603 0.7517 -0.0242 0.054 Uiso 1 1 calc R . .
C30 C 0.8887(17) 0.8541(13) 0.0065(5) 0.038(3) Uani 1 1 d D . .
C31 C 1.069(2) 0.7953(16) -0.0173(6) 0.070(6) Uani 1 1 d D . .
H31A H 1.1659 0.8383 -0.0030 0.106 Uiso 1 1 calc R . .
H31B H 1.0636 0.7967 -0.0580 0.106 Uiso 1 1 calc R . .
H31C H 1.0793 0.7178 -0.0044 0.106 Uiso 1 1 calc R . .
C32 C 0.956(2) 0.9603(15) 0.0399(5) 0.054(4) Uani 1 1 d D . .
H32 H 1.0689 0.9835 0.0448 0.065 Uiso 1 1 calc R . .
C33 C 0.815(2) 1.0144(19) 0.0613(7) 0.079(7) Uani 1 1 d D . .
H33 H 0.8285 1.0806 0.0829 0.095 Uiso 1 1 calc R . .
C34 C 0.569(2) 1.0070(17) 0.1825(8) 0.062(5) Uani 1 1 d . . .
H34A H 0.5825 1.0874 0.1915 0.075 Uiso 1 1 calc R . .
H34B H 0.6777 0.9771 0.1726 0.075 Uiso 1 1 calc R . .
C35 C 0.5103(16) 0.9454(12) 0.2321(6) 0.033(3) Uani 1 1 d . . .
C36 C 0.485(3) 1.0020(17) 0.2802(8) 0.070(5) Uani 1 1 d . . .
H36 H 0.5166 1.0784 0.2818 0.084 Uiso 1 1 calc R . .
C37 C 0.414(3) 0.9562(16) 0.3285(7) 0.066(5) Uani 1 1 d . . .
H37A H 0.3067 0.9940 0.3340 0.079 Uiso 1 1 calc R . .
H37B H 0.4893 0.9717 0.3614 0.079 Uiso 1 1 calc R . .
C38 C 0.384(2) 0.8313(18) 0.3243(7) 0.053(4) Uani 1 1 d . . .
H38A H 0.2981 0.8096 0.3499 0.063 Uiso 1 1 calc R . .
H38B H 0.4881 0.7914 0.3358 0.063 Uiso 1 1 calc R . .
C39 C 0.3281(16) 0.7963(18) 0.2655(7) 0.055(4) Uani 1 1 d . . .
H39A H 0.2238 0.8356 0.2536 0.066 Uiso 1 1 calc R . .
H39B H 0.3064 0.7149 0.2643 0.066 Uiso 1 1 calc R . .
C40 C 0.467(2) 0.8261(16) 0.2257(6) 0.052(4) Uani 1 1 d . . .
H40 H 0.5673 0.7792 0.2348 0.062 Uiso 1 1 calc R . .
C41 C 0.394(2) 0.7982(14) 0.1643(6) 0.043(3) Uani 1 1 d . . .
C42 C 0.4126(17) 0.7011(14) 0.1371(6) 0.040(3) Uani 1 1 d . . .
C43 C 0.489(2) 0.5951(16) 0.1541(6) 0.048(4) Uani 1 1 d . . .
C44 C 0.5089(14) 0.5614(14) 0.2093(5) 0.031(3) Uani 1 1 d . . .
H44 H 0.4785 0.6091 0.2385 0.038 Uiso 1 1 calc R . .
C45 C 0.5782(14) 0.4495(11) 0.2210(6) 0.028(3) Uani 1 1 d . . .
C46 C 0.5924(17) 0.4109(14) 0.2782(6) 0.0417(19) Uani 1 1 d . . .
C47 C 0.573(3) 0.4525(14) 0.3737(5) 0.055(5) Uani 1 1 d D . .
H47A H 0.6910 0.4351 0.3843 0.066 Uiso 1 1 d R A .
H47B H 0.5024 0.3870 0.3810 0.066 Uiso 1 1 d R . .
C48 C 0.531(3) 0.557(2) 0.4062(9) 0.064(6) Uiso 0.80 1 d PD A 1
H48A H 0.5401 0.5402 0.4460 0.096 Uiso 0.80 1 calc PR A 1
H48B H 0.4173 0.5804 0.3954 0.096 Uiso 0.80 1 calc PR A 1
H48C H 0.6089 0.6167 0.3980 0.096 Uiso 0.80 1 calc PR A 1
C48' C 0.441(14) 0.511(12) 0.406(5) 0.11(4) Uiso 0.20 1 d PD A 2
H48D H 0.4532 0.4886 0.4450 0.169 Uiso 0.20 1 calc PR A 2
H48E H 0.3307 0.4902 0.3904 0.169 Uiso 0.20 1 calc PR A 2
H48F H 0.4557 0.5922 0.4031 0.169 Uiso 0.20 1 calc PR A 2
C49 C 0.6075(16) 0.3828(12) 0.1782(6) 0.039(3) Uani 1 1 d . . .
H49 H 0.6370 0.3078 0.1870 0.047 Uiso 1 1 calc R . .
C50 C 0.600(3) 0.4096(18) 0.1247(8) 0.076(6) Uani 1 1 d . . .
H50 H 0.6327 0.3590 0.0970 0.091 Uiso 1 1 calc R . .
C51 C 0.538(2) 0.5234(13) 0.1110(5) 0.051(4) Uani 1 1 d . . .
H51 H 0.5308 0.5484 0.0736 0.062 Uiso 1 1 calc R . .
C52 C 0.3308(18) 0.8964(13) 0.1382(6) 0.041(3) Uani 1 1 d . . .
H52A H 0.2318 0.9206 0.1576 0.050 Uiso 1 1 calc R . .
H52B H 0.2931 0.8775 0.0996 0.050 Uiso 1 1 calc R . .
F1 F 1.1378(12) 0.4268(10) 0.4173(3) 0.055(2) Uani 1 1 d . . .
F2 F 0.3624(13) 0.7067(10) 0.0824(4) 0.060(3) Uani 1 1 d . . .
N1 N 1.072(2) 0.1312(14) 0.3669(7) 0.065(4) Uani 1 1 d . . .
N2 N 0.4486(13) 0.9935(10) 0.1367(4) 0.028(2) Uani 1 1 d . . .
O1 O 1.1584(13) 0.0967(11) 0.4610(5) 0.058(3) Uani 1 1 d . . .
O2 O 0.9376(19) -0.0198(11) 0.4108(6) 0.073(4) Uani 1 1 d . . .
O3 O 0.8832(11) 0.8153(11) 0.2083(4) 0.047(3) Uani 1 1 d . . .
O4 O 0.9486(15) 0.6464(12) 0.1851(4) 0.054(3) Uani 1 1 d . . .
O5 O 0.5480(13) 1.1599(10) 0.0859(5) 0.050(3) Uani 1 1 d . . .
O6 O 0.3444(13) 1.0281(13) 0.0393(4) 0.063(3) Uani 1 1 d . . .
O7 O 0.621(2) 0.3104(13) 0.2892(6) 0.103(6) Uani 1 1 d . . .
O8 O 0.5555(15) 0.4893(11) 0.3141(4) 0.054(3) Uani 1 1 d . A .
S1 S 1.0132(6) 0.0862(7) 0.42525(19) 0.0547(12) Uani 1 1 d . . .
S2 S 0.4880(4) 1.0476(7) 0.07631(14) 0.0410(9) Uani 1 1 d . . .

loop_
_atom_site_aniso_label
_atom_site_aniso_U_11
_atom_site_aniso_U_22
_atom_site_aniso_U_33
_atom_site_aniso_U_23
_atom_site_aniso_U_13
_atom_site_aniso_U_12
C1 0.112(16) 0.057(12) 0.074(12) 0.029(10) 0.054(11) 0.042(11)
C2 0.015(5) 0.022(6) 0.070(9) 0.016(6) -0.015(5) -0.014(5)
C4 0.038(6) 0.045(8) 0.020(6) -0.003(6) 0.001(5) -0.001(6)
C5 0.087(13) 0.073(13) 0.067(12) 0.046(11) 0.013(10) 0.024(11)
C6 0.030(6) 0.035(7) 0.046(8) 0.009(6) -0.003(6) -0.030(6)
C7 0.067(10) 0.022(7) 0.036(7) -0.007(5) -0.007(7) -0.031(7)
C8 0.039(7) 0.024(7) 0.036(7) -0.006(5) 0.000(6) -0.010(5)
C9 0.073(11) 0.035(9) 0.052(10) -0.005(8) -0.012(8) 0.004(8)
C10 0.054(9) 0.028(8) 0.044(8) 0.001(6) -0.004(6) -0.015(6)
C11 0.070(11) 0.067(12) 0.051(10) 0.004(9) 0.018(8) 0.005(9)
C12 0.065(10) 0.067(13) 0.050(10) 0.009(9) 0.015(8) 0.029(9)
C13 0.058(9) 0.038(8) 0.037(7) 0.010(6) 0.015(6) 0.025(7)
C14 0.026(6) 0.019(6) 0.054(8) 0.017(6) 0.022(6) 0.014(5)
C15 0.037(7) 0.024(7) 0.038(7) 0.010(6) 0.005(5) -0.007(6)
C16 0.056(9) 0.042(9) 0.030(7) -0.003(7) -0.031(6) -0.008(7)
C17 0.044(7) 0.031(7) 0.031(7) -0.013(6) 0.003(5) -0.016(6)
C18 0.062(9) 0.013(7) 0.061(10) 0.001(6) 0.016(7) -0.022(6)
C19 0.050(9) 0.070(12) 0.044(9) -0.003(8) 0.005(7) 0.025(8)
C20 0.039(4) 0.031(4) 0.056(5) 0.010(4) 0.002(4) 0.001(3)
C21 0.060(11) 0.106(18) 0.071(12) 0.052(13) 0.001(9) 0.008(11)
C22 0.133(17) 0.051(10) 0.036(8) -0.019(7) 0.025(9) -0.037(11)
C23 0.144(19) 0.028(9) 0.085(14) -0.006(9) 0.063(13) 0.017(11)
C24 0.054(8) 0.026(7) 0.044(8) -0.009(6) 0.030(6) -0.011(6)
C25 0.049(10) 0.068(15) 0.113(17) -0.010(12) 0.007(10) 0.003(9)
C26 0.038(7) 0.043(9) 0.057(10) 0.029(8) -0.011(7) 0.010(7)
C27 0.036(6) 0.019(6) 0.021(6) 0.006(5) -0.010(5) -0.021(5)
C28 0.30(4) 0.056(13) 0.034(10) -0.024(9) 0.036(15) -0.048(18)
C29 0.063(10) 0.039(8) 0.034(7) 0.006(6) 0.019(7) 0.006(7)
C30 0.027(7) 0.037(7) 0.052(8) 0.026(6) 0.019(6) 0.018(6)
C31 0.072(11) 0.081(14) 0.063(11) -0.033(10) 0.045(9) -0.007(10)
C32 0.051(8) 0.078(12) 0.034(8) -0.005(8) 0.006(6) 0.002(8)
C33 0.039(8) 0.100(17) 0.100(14) 0.044(12) 0.020(9) 0.043(10)
C34 0.066(11) 0.042(10) 0.081(12) 0.013(8) 0.021(9) 0.021(8)
C35 0.033(7) 0.026(7) 0.040(7) 0.006(6) -0.001(5) 0.010(5)
C36 0.098(15) 0.043(10) 0.066(12) -0.015(9) -0.013(10) 0.019(10)
C37 0.117(15) 0.044(10) 0.034(9) -0.015(8) -0.024(9) 0.007(10)
C38 0.050(9) 0.057(11) 0.050(9) -0.008(8) 0.000(7) -0.003(8)
C39 0.024(6) 0.075(12) 0.067(10) -0.017(9) 0.010(6) -0.022(7)
C40 0.076(11) 0.047(10) 0.028(7) -0.011(7) -0.026(7) -0.014(8)
C41 0.060(9) 0.033(8) 0.034(7) -0.012(6) -0.003(6) 0.002(7)
C42 0.034(7) 0.034(8) 0.054(9) 0.010(7) 0.004(6) -0.006(6)
C43 0.059(9) 0.043(9) 0.042(9) 0.010(8) 0.003(7) -0.003(7)
C44 0.022(5) 0.043(8) 0.029(6) 0.002(6) 0.003(5) 0.013(5)
C45 0.022(5) 0.015(6) 0.048(8) -0.006(5) 0.001(5) -0.013(4)
C46 0.039(4) 0.031(4) 0.056(5) 0.010(4) 0.002(4) 0.001(3)
C47 0.108(13) 0.037(9) 0.022(7) -0.003(6) 0.009(7) -0.027(9)
C49 0.032(6) 0.016(6) 0.068(10) 0.005(6) -0.014(6) -0.008(5)
C50 0.105(15) 0.053(11) 0.067(12) 0.007(9) -0.013(11) 0.033(11)
C51 0.115(13) 0.026(7) 0.013(6) -0.009(5) 0.000(7) -0.026(8)
C52 0.052(8) 0.030(7) 0.043(8) -0.010(6) 0.019(6) 0.000(7)
F1 0.082(6) 0.049(6) 0.034(4) 0.011(4) 0.011(4) -0.013(5)
F2 0.084(7) 0.041(5) 0.050(5) -0.010(4) -0.037(5) -0.004(5)
N1 0.074(10) 0.044(9) 0.075(11) -0.008(7) -0.015(8) 0.000(7)
N2 0.038(5) 0.018(5) 0.030(5) 0.010(4) 0.013(4) 0.007(4)
O1 0.041(6) 0.041(6) 0.092(8) 0.024(6) 0.003(6) -0.012(5)
O2 0.113(10) 0.019(5) 0.085(9) -0.018(6) -0.016(8) -0.014(6)
O3 0.034(5) 0.046(6) 0.062(6) 0.017(5) 0.021(4) 0.001(4)
O4 0.074(7) 0.054(7) 0.036(5) 0.001(5) 0.024(5) -0.003(6)
O5 0.051(6) 0.031(6) 0.070(7) 0.020(5) 0.017(5) 0.016(5)
O6 0.051(6) 0.083(9) 0.051(6) 0.006(6) -0.036(5) 0.020(6)
O7 0.185(16) 0.044(8) 0.074(9) 0.010(7) -0.051(10) 0.048(9)
O8 0.082(8) 0.027(6) 0.050(6) 0.018(5) -0.023(5) 0.000(5)
S1 0.067(3) 0.026(2) 0.071(3) 0.0174(18) 0.005(2) -0.0035(18)
S2 0.0420(18) 0.037(2) 0.043(2) 0.0056(16) -0.0051(15) 0.0058(16)

loop_
_atom_type_symbol
_atom_type_description
_atom_type_scat_dispersion_real
_atom_type_scat_dispersion_imag
_atom_type_scat_source
C C 0.0033 0.0016 'International Tables Vol C Tables 4.2.6.8 and 6.1.1.4'
H H 0.0000 0.0000 'International Tables Vol C Tables 4.2.6.8 and 6.1.1.4'
N N 0.0061 0.0033 'International Tables Vol C Tables 4.2.6.8 and 6.1.1.4'
O O 0.0106 0.0060 'International Tables Vol C Tables 4.2.6.8 and 6.1.1.4'
F F 0.0171 0.0103 'International Tables Vol C Tables 4.2.6.8 and 6.1.1.4'
S S 0.1246 0.1234 'International Tables Vol C Tables 4.2.6.8 and 6.1.1.4'

loop_
_geom_angle_atom_site_label_1
_geom_angle_atom_site_label_2
_geom_angle_atom_site_label_3
_geom_angle
C2 C1 C7 115.5(14)
C2 C1 S1 122.9(17)
C7 C1 S1 121.4(16)
C3 C2 C1 127.5(15)
C3 C2 H2 116.1
C1 C2 H2 116.4
C2 C3 C4 119.7(15)
C2 C3 H3 120.2
C4 C3 H3 120.0
C5 C4 C6 144.5(17)
C5 C4 C3 114.7(16)
C6 C4 C3 100.8(11)
C4 C5 H5A 109.4
C4 C5 H5B 109.5
H5A C5 H5B 109.5
C4 C5 H5C 109.5
H5A C5 H5C 109.5
H5B C5 H5C 109.5
C7 C6 C4 139.5(12)
C7 C6 H6 110.3
C4 C6 H6 110.3
C6 C7 C1 117.0(13)
C6 C7 H7 121.5
C1 C7 H7 121.5
C9 C8 N1 104.4(12)
C9 C8 H8A 110.8
N1 C8 H8A 110.9
C9 C8 H8B 111.0
N1 C8 H8B 110.8
H8A C8 H8B 108.9
C10 C9 C8 124.4(16)
C10 C9 C14 123.9(16)
C8 C9 C14 111.5(13)
C9 C10 C11 124.3(16)
C9 C10 H10 117.8
C11 C10 H10 117.9
C10 C11 C12 112.9(14)
C10 C11 H11A 109.0
C12 C11 H11A 109.0
C10 C11 H11B 109.0
C12 C11 H11B 109.0
H11A C11 H11B 107.8
C13 C12 C11 105.7(14)
C13 C12 H12A 110.6
C11 C12 H12A 110.6
C13 C12 H12B 110.6
C11 C12 H12B 110.7
H12A C12 H12B 108.8
C14 C13 C12 110.0(14)
C14 C13 H13A 109.6
C12 C13 H13A 109.7
C14 C13 H13B 109.6
C12 C13 H13B 109.7
H13A C13 H13B 108.2
C15 C14 C9 106.3(11)
C15 C14 C13 114.9(12)
C9 C14 C13 107.3(12)
C15 C14 H14 109.4
C9 C14 H14 109.4
C13 C14 H14 109.4
C16 C15 C14 126.6(12)
C16 C15 C26 119.4(13)
C14 C15 C26 113.9(12)
C15 C16 F1 118.9(13)
C15 C16 C17 134.3(12)
F1 C16 C17 106.2(11)
C18 C17 C25 115.4(16)
C18 C17 C16 124.0(13)
C25 C17 C16 120.6(15)
C19 C18 C17 124.7(15)
C19 C18 H18 117.7
C17 C18 H18 117.6
C18 C19 C23 119.1(16)
C18 C19 C20 124.2(15)
C23 C19 C20 116.6(16)
O3 C20 O4 121.5(15)
O3 C20 C19 125.2(15)
O4 C20 C19 113.1(13)
O4 C21 C22 107.6(17)
O4 C21 H21A 110.2
C22 C21 H21A 110.3
O4 C21 H21B 110.2
C22 C21 H21B 110.2
H21A C21 H21B 108.5
C21 C22 H22A 109.4
C21 C22 H22B 109.6
H22A C22 H22B 109.5
C21 C22 H22C 109.5
H22A C22 H22C 109.5
H22B C22 H22C 109.5
C19 C23 C24 113.9(16)
C19 C23 H23 123.0
C24 C23 H23 123.1
C25 C24 C23 125.8(17)
C25 C24 H24 117.1
C23 C24 H24 117.1
C24 C25 C17 120(2)
C24 C25 H25 120.0
C17 C25 H25 120.0
N1 C26 C15 112.1(12)
N1 C26 H26A 109.3
C15 C26 H26A 109.2
N1 C26 H26B 109.1
C15 C26 H26B 109.2
H26A C26 H26B 107.9
C33 C27 C28 135.2(19)
C33 C27 S2 114.8(11)
C28 C27 S2 110.0(15)
C27 C28 C29 99(2)
C27 C28 H28 130.6
C29 C28 H28 130.7
C30 C29 C28 125.8(17)
C30 C29 H29 117.2
C28 C29 H29 117.1
C29 C30 C32 134.5(14)
C29 C30 C31 122.6(16)
C32 C30 C31 102.9(12)
C30 C31 H31A 109.5
C30 C31 H31B 109.5
H31A C31 H31B 109.5
C30 C31 H31C 109.5
H31A C31 H31C 109.5
H31B C31 H31C 109.5
C33 C32 C30 106.9(15)
C33 C32 H32 126.5
C30 C32 H32 126.6
C27 C33 C32 119(2)
C27 C33 H33 120.4
C32 C33 H33 120.5
N2 C34 C35 109.3(14)
N2 C34 H34A 109.9
C35 C34 H34A 109.9
N2 C34 H34B 109.9
C35 C34 H34B 109.7
H34A C34 H34B 108.3
C36 C35 C34 120.1(16)
C36 C35 C40 121.3(15)
C34 C35 C40 118.3(14)
C35 C36 C37 125.8(18)
C35 C36 H36 117.1
C37 C36 H36 117.0
C36 C37 C38 113.0(15)
C36 C37 H37A 109.2
C38 C37 H37A 109.1
C36 C37 H37B 108.8
C38 C37 H37B 108.8
H37A C37 H37B 107.8
C37 C38 C39 111.7(16)
C37 C38 H38A 109.2
C39 C38 H38A 109.3
C37 C38 H38B 109.4
C39 C38 H38B 109.2
H38A C38 H38B 107.9
C38 C39 C40 109.1(11)
C38 C39 H39A 109.9
C40 C39 H39A 109.9
C38 C39 H39B 109.8
C40 C39 H39B 109.9
H39A C39 H39B 108.3
C35 C40 C41 111.8(13)
C35 C40 C39 109.4(14)
C41 C40 C39 106.7(12)
C35 C40 H40 109.6
C41 C40 H40 109.6
C39 C40 H40 109.6
C42 C41 C52 123.1(13)
C42 C41 C40 126.0(14)
C52 C41 C40 110.1(12)
C41 C42 F2 113.4(12)
C41 C42 C43 132.0(14)
F2 C42 C43 114.4(13)
C44 C43 C51 120.4(15)
C44 C43 C42 123.0(15)
C51 C43 C42 116.6(13)
C43 C44 C45 117.9(13)
C43 C44 H44 121.0
C45 C44 H44 121.1
C49 C45 C46 122.5(12)
C49 C45 C44 118.4(12)
C46 C45 C44 118.7(11)
O7 C46 O8 126.1(15)
O7 C46 C45 120.7(15)
O8 C46 C45 112.8(12)
O8 C47 C48 104.0(14)
O8 C47 C48' 109(5)
C48 C47 C48' 35(6)
O8 C47 H47A 110.2
C48 C47 H47A 106.2
C48' C47 H47A 130.6
O8 C47 H47B 112.1
C48 C47 H47B 114.2
C48' C47 H47B 81.3
H47A C47 H47B 109.9
C47 C48 H48A 109.6
C47 C48 H48B 109.5
H48A C48 H48B 109.5
C47 C48 H48C 109.3
H48A C48 H48C 109.5
H48B C48 H48C 109.5
C47 C48' H48D 109.6
C47 C48' H48E 110.1
H48D C48' H48E 109.5
C47 C48' H48F 108.8
H48D C48' H48F 109.5
H48E C48' H48F 109.5
C50 C49 C45 127.5(15)
C50 C49 H49 116.3
C45 C49 H49 116.3
C49 C50 C51 115.7(17)
C49 C50 H50 122.1
C51 C50 H50 122.2
C43 C51 C50 119.6(14)
C43 C51 H51 120.2
C50 C51 H51 120.2
C41 C52 N2 116.2(12)
C41 C52 H52A 108.2
N2 C52 H52A 108.2
C41 C52 H52B 108.2
N2 C52 H52B 108.3
H52A C52 H52B 107.4
C26 N1 C8 109.8(12)
C26 N1 S1 123.0(12)
C8 N1 S1 113.1(11)
C52 N2 C34 117.8(11)
C52 N2 S2 118.8(9)
C34 N2 S2 118.9(10)
C20 O4 C21 117.1(16)
C46 O8 C47 114.0(11)
O1 S1 O2 123.2(8)
O1 S1 N1 103.2(7)
O2 S1 N1 103.0(8)
O1 S1 C1 111.0(10)
O2 S1 C1 103.9(11)
N1 S1 C1 112.4(7)
O5 S2 O6 120.0(7)
O5 S2 N2 107.7(6)
O6 S2 N2 107.3(7)
O5 S2 C27 107.2(5)
O6 S2 C27 106.8(6)
N2 S2 C27 107.1(5)

loop_
_geom_bond_atom_site_label_1
_geom_bond_atom_site_label_2
_geom_bond_distance
C1 C2 1.41(3)
C1 C7 1.41(3)
C1 S1 1.731(18)
C2 C3 1.25(2)
C2 H2 0.9500
C3 C4 1.74(2)
C3 H3 0.9500
C4 C5 1.21(2)
C4 C6 1.33(2)
C5 H5A 0.9800
C5 H5B 0.9800
C5 H5C 0.9800
C6 C7 1.32(2)
C6 H6 0.9500
C7 H7 0.9500
C8 C9 1.48(2)
C8 N1 1.613(19)
C8 H8A 0.9900
C8 H8B 0.9900
C9 C10 1.28(2)
C9 C14 1.57(2)
C10 C11 1.53(2)
C10 H10 0.9500
C11 C12 1.58(3)
C11 H11A 0.9900
C11 H11B 0.9900
C12 C13 1.57(2)
C12 H12A 0.9900
C12 H12B 0.9900
C13 C14 1.565(16)
C13 H13A 0.9900
C13 H13B 0.9900
C14 C15 1.431(19)
C14 H14 1.0000
C15 C16 1.34(2)
C15 C26 1.567(18)
C16 F1 1.398(15)
C16 C17 1.50(2)
C17 C18 1.37(2)
C17 C25 1.44(3)
C18 C19 1.32(2)
C18 H18 0.9500
C19 C23 1.45(2)
C19 C20 1.53(2)
C20 O3 1.197(18)
C20 O4 1.290(19)
C21 O4 1.396(19)
C21 C22 1.54(3)
C21 H21A 0.9900
C21 H21B 0.9900
C22 H22A 0.9800
C22 H22B 0.9800
C22 H22C 0.9800
C23 C24 1.40(2)
C23 H23 0.9500
C24 C25 1.27(3)
C24 H24 0.9500
C25 H25 0.9500
C26 N1 1.45(2)
C26 H26A 0.9900
C26 H26B 0.9900
C27 C33 1.41(2)
C27 C28 1.50(2)
C27 S2 1.797(14)
C28 C29 1.66(4)
C28 H28 0.9500
C29 C30 1.09(2)
C29 H29 0.9500
C30 C32 1.58(2)
C30 C31 1.741(18)
C31 H31A 0.9800
C31 H31B 0.9800
C31 H31C 0.9800
C32 C33 1.43(2)
C32 H32 0.9500
C33 H33 0.9500
C34 N2 1.44(2)
C34 C35 1.50(2)
C34 H34A 0.9900
C34 H34B 0.9900
C35 C36 1.37(2)
C35 C40 1.48(2)
C36 C37 1.43(3)
C36 H36 0.9500
C37 C38 1.51(3)
C37 H37A 0.9900
C37 H37B 0.9900
C38 C39 1.52(2)
C38 H38A 0.9900
C38 H38B 0.9900
C39 C40 1.56(2)
C39 H39A 0.9900
C39 H39B 0.9900
C40 C41 1.595(18)
C40 H40 1.0000
C41 C42 1.35(2)
C41 C52 1.41(2)
C42 F2 1.359(18)
C42 C43 1.46(2)
C43 C44 1.39(2)
C43 C51 1.42(2)
C44 C45 1.472(18)
C44 H44 0.9500
C45 C49 1.337(19)
C45 C46 1.45(2)
C46 O7 1.25(2)
C46 O8 1.322(19)
C47 O8 1.505(16)
C47 C48 1.52(3)
C47 C48' 1.52(3)
C47 H47A 0.9900
C47 H47B 0.9900
C48 H48A 0.9800
C48 H48B 0.9800
C48 H48C 0.9800
C48' H48D 0.9800
C48' H48E 0.9800
C48' H48F 0.9800
C49 C50 1.33(2)
C49 H49 0.9500
C50 C51 1.48(2)
C50 H50 0.9500
C51 H51 0.9500
C52 N2 1.501(18)
C52 H52A 0.9900
C52 H52B 0.9900
N1 S1 1.606(18)
N2 S2 1.642(10)
O1 S1 1.418(12)
O2 S1 1.441(12)
O5 S2 1.443(12)
O6 S2 1.439(10)
